data_4507866
loop_
_publ_author_name
'Guo, Jin-Shuang'
'Xu, Gang'
'Guo, Guo-Cong'
'Huang, Jin-Shun'

_publ_section_title
;
 A New Strategy of Designing New Crystal Structures Based on Topological
 Structure: Syntheses and Crystal Structures of Five Coordination Polymers
 with (4,4) Topology
;
_journal_issue 6
_journal_name_full 'Crystal Growth &amp; Design'
_journal_page_first 2642
_journal_paper_doi 10.1021/cg400394d
_journal_volume 13
_journal_year 2013
_chemical_formula_moiety 'C27 H22 Cl2 N4 Ni O5'
_chemical_formula_sum 'C27 H22 Cl2 N4 Ni O5'
_chemical_formula_weight 612.08
_chemical_melting_point ?
_space_group_IT_number 2
_symmetry_cell_setting triclinic
_symmetry_space_group_name_Hall '-P 1'
_symmetry_space_group_name_H-M 'P -1'
_atom_sites_solution_hydrogens geom
_atom_sites_solution_primary direct
_atom_sites_solution_secondary difmap
_audit_creation_method SHELXL-97
_cell_angle_alpha 67.543(11)
_cell_angle_beta 76.936(15)
_cell_angle_gamma 74.777(15)
_cell_formula_units_Z 2
_cell_length_a 9.479(4)
_cell_length_b 11.835(5)
_cell_length_c 12.798(5)
_cell_measurement_temperature 293(2)
_cell_volume 1267.5(9)
_computing_cell_refinement 'CrystalClear (Rigaku Corp., 2002)'
_computing_data_collection 'CrystalClear (Rigaku Corp., 2002)'
_computing_data_reduction 'CrystalClear (Rigaku Corp., 2002)'
_computing_molecular_graphics 'DIAMOND (Brandenburg, 1999)'
_computing_publication_material 'Siemens SHELXTL^TM^ 5'
_computing_structure_refinement 'Siemens SHELXTL^TM^ 5'
_computing_structure_solution 'Siemens SHELXTL^TM^ 5'
_diffrn_ambient_temperature 293(2)
_diffrn_measured_fraction_theta_full 0.965
_diffrn_measured_fraction_theta_max 0.965
_diffrn_measurement_device_type 'Rigaku Mercury CCD'
_diffrn_measurement_method \w
_diffrn_radiation_monochromator graphite
_diffrn_radiation_source 'fine-focus sealed tube'
_diffrn_radiation_type MoK\a
_diffrn_radiation_wavelength 0.71073
_diffrn_reflns_av_R_equivalents 0.0446
_diffrn_reflns_av_sigmaI/netI 0.0793
_diffrn_reflns_limit_h_max 11
_diffrn_reflns_limit_h_min -11
_diffrn_reflns_limit_k_max 14
_diffrn_reflns_limit_k_min -14
_diffrn_reflns_limit_l_max 15
_diffrn_reflns_limit_l_min -15
_diffrn_reflns_number 9727
_diffrn_reflns_theta_full 25.50
_diffrn_reflns_theta_max 25.50
_diffrn_reflns_theta_min 2.64
_exptl_absorpt_coefficient_mu 1.024
_exptl_absorpt_correction_T_max 0.9225
_exptl_absorpt_correction_T_min 0.8615
_exptl_absorpt_correction_type multi-scan
_exptl_absorpt_process_details 'Sphere (Rigaku CrystalClear)'
_exptl_crystal_colour green
_exptl_crystal_density_diffrn 1.604
_exptl_crystal_density_meas ?
_exptl_crystal_density_method 'not measured'
_exptl_crystal_description Block
_exptl_crystal_F_000 628
_exptl_crystal_size_max 0.15
_exptl_crystal_size_mid 0.13
_exptl_crystal_size_min 0.08
_refine_diff_density_max 0.977
_refine_diff_density_min -0.325
_refine_diff_density_rms 0.073
_refine_ls_extinction_method none
_refine_ls_goodness_of_fit_ref 0.971
_refine_ls_hydrogen_treatment mixed
_refine_ls_matrix_type full
_refine_ls_number_parameters 359
_refine_ls_number_reflns 4568
_refine_ls_number_restraints 3
_refine_ls_restrained_S_all 0.971
_refine_ls_R_factor_all 0.0732
_refine_ls_R_factor_gt 0.0451
_refine_ls_shift/su_max 0.000
_refine_ls_shift/su_mean 0.000
_refine_ls_structure_factor_coef Fsqd
_refine_ls_weighting_details 'calc w=1/[\s^2^(Fo^2^)+(0.0350P)^2^+0.0000P] where P=(Fo^2^+2Fc^2^)/3'
_refine_ls_weighting_scheme calc
_refine_ls_wR_factor_gt 0.0801
_refine_ls_wR_factor_ref 0.0892
_reflns_number_gt 3241
_reflns_number_total 4568
_reflns_threshold_expression >2sigma(I)
_cod_data_source_file cg400394d_si_001.cif
_cod_data_source_block 2
_cod_depositor_comments
;
The following automatic conversions were performed:

'_chemical_melting_point' value 'not measured' was changed to '?' -
the value is undefined or not
given.

'_exptl_absorpt_correction_type' value 'Multi-scan' changed
to 'multi-scan' according to
/home/saulius/struct/CIF-dictionaries/cif_core.dic dictionary named
'cif_core.dic' version 2.3.1 from 2005-06-27.

Automatic conversion script
Id: cif_fix_values 1891 2012-01-12 08:04:46Z andrius 

The following automatic conversions were performed:

'_exptl_crystal_density_meas' value 'not measured' was changed to '?'
- the value is perceived as not measured.

Automatic conversion script
Id: cif_fix_values 3008 2015-01-20 13:52:24Z robertas 
;
_cod_original_sg_symbol_H-M P-1
_cod_database_code 4507866

loop_
_symmetry_equiv_pos_as_xyz
'x, y, z'
'-x, -y, -z'

loop_
_atom_site_label
_atom_site_type_symbol
_atom_site_fract_x
_atom_site_fract_y
_atom_site_fract_z
_atom_site_U_iso_or_equiv
_atom_site_adp_type
_atom_site_occupancy
_atom_site_symmetry_multiplicity
_atom_site_calc_flag
_atom_site_refinement_flags
Ni1 Ni 0.49564(5) 0.61428(4) 0.77085(4) 0.01966(13) Uani 1 1 d .
Cl1 Cl 0.56230(10) 0.88213(9) 0.91648(9) 0.0365(3) Uani 1 1 d .
Cl2 Cl 1.52836(12) 1.21542(10) 0.74004(10) 0.0475(3) Uani 1 1 d .
O1 O 0.6498(3) 0.6850(2) 0.7956(2) 0.0279(6) Uani 1 1 d .
O2 O 0.7818(3) 0.5376(2) 0.9287(2) 0.0340(6) Uani 1 1 d .
O3 O 1.4783(3) 1.4066(2) 0.8759(2) 0.0308(6) Uani 1 1 d .
O4 O 1.3287(3) 1.5432(2) 0.7564(2) 0.0297(6) Uani 1 1 d .
N1 N 1.0754(4) 1.0023(3) 0.8344(3) 0.0362(8) Uani 1 1 d .
N2 N 1.0109(4) 1.0919(3) 0.8641(3) 0.0349(8) Uani 1 1 d .
C1 C 0.7453(4) 0.6447(3) 0.8628(3) 0.0213(8) Uani 1 1 d .
C2 C 0.8252(4) 0.7445(3) 0.8562(3) 0.0217(8) Uani 1 1 d .
C3 C 0.7522(4) 0.8553(3) 0.8747(3) 0.0249(8) Uani 1 1 d .
C4 C 0.8284(4) 0.9438(3) 0.8676(3) 0.0298(9) Uani 1 1 d .
H4A H 0.7786 1.0173 0.8805 0.036 Uiso 1 1 calc R
C5 C 0.9814(4) 0.9199(3) 0.8405(3) 0.0285(9) Uani 1 1 d .
C6 C 1.0565(4) 0.8121(4) 0.8204(3) 0.0325(9) Uani 1 1 d .
H6A H 1.1587 0.7991 0.8010 0.039 Uiso 1 1 calc R
C7 C 0.9806(4) 0.7231(4) 0.8290(3) 0.0297(9) Uani 1 1 d .
H7A H 1.0318 0.6495 0.8170 0.036 Uiso 1 1 calc R
C8 C 1.3714(4) 1.4336(3) 0.8236(3) 0.0245(8) Uani 1 1 d .
C9 C 1.2823(4) 1.3387(3) 0.8371(3) 0.0232(8) Uani 1 1 d .
C10 C 1.3444(4) 1.2350(3) 0.8038(3) 0.0269(9) Uani 1 1 d .
C11 C 1.2617(4) 1.1503(3) 0.8136(3) 0.0284(9) Uani 1 1 d .
H11A H 1.3056 1.0805 0.7927 0.034 Uiso 1 1 calc R
C12 C 1.1123(4) 1.1706(3) 0.8550(3) 0.0261(9) Uani 1 1 d .
C13 C 1.0477(4) 1.2728(3) 0.8874(3) 0.0280(9) Uani 1 1 d .
H13A H 0.9475 1.2858 0.9152 0.034 Uiso 1 1 calc R
C14 C 1.1320(4) 1.3568(3) 0.8785(3) 0.0255(8) Uani 1 1 d .
H14A H 1.0877 1.4258 0.9005 0.031 Uiso 1 1 calc R
N11 N 0.6490(3) 0.5368(3) 0.6571(2) 0.0234(7) Uani 1 1 d .
N12 N 1.4151(3) -0.2121(3) 0.6541(2) 0.0218(7) Uani 1 1 d .
C15 C 0.8600(4) 0.3760(4) 0.6465(3) 0.0366(10) Uani 1 1 d .
H15A H 0.9300 0.3112 0.6852 0.044 Uiso 1 1 calc R
C16 C 0.7558(4) 0.4450(4) 0.7045(3) 0.0359(10) Uani 1 1 d .
H16A H 0.7605 0.4263 0.7813 0.043 Uiso 1 1 calc R
C17 C 0.6504(4) 0.5612(4) 0.5461(3) 0.0362(10) Uani 1 1 d .
H17A H 0.5778 0.6251 0.5098 0.043 Uiso 1 1 calc R
C18 C 0.7519(4) 0.4981(4) 0.4816(3) 0.0384(10) Uani 1 1 d .
H18A H 0.7465 0.5204 0.4044 0.046 Uiso 1 1 calc R
C19 C 0.8618(4) 0.4020(3) 0.5312(3) 0.0235(8) Uani 1 1 d .
C20 C 0.9752(4) 0.3320(3) 0.4627(3) 0.0264(8) Uani 1 1 d .
H20A H 1.0417 0.3866 0.4123 0.032 Uiso 1 1 calc R
H20B H 0.9249 0.3132 0.4151 0.032 Uiso 1 1 calc R
C21 C 1.0678(4) 0.2103(3) 0.5322(3) 0.0284(9) Uani 1 1 d .
H21A H 1.1249 0.2286 0.5758 0.034 Uiso 1 1 calc R
H21B H 1.0025 0.1564 0.5858 0.034 Uiso 1 1 calc R
C22 C 1.1725(4) 0.1423(3) 0.4557(3) 0.0337(9) Uani 1 1 d .
H22A H 1.1154 0.1279 0.4096 0.040 Uiso 1 1 calc R
H22B H 1.2402 0.1951 0.4044 0.040 Uiso 1 1 calc R
C23 C 1.2604(4) 0.0192(3) 0.5220(3) 0.0251(8) Uani 1 1 d .
C24 C 1.2535(4) -0.0923(3) 0.5135(3) 0.0310(9) Uani 1 1 d .
H24A H 1.1971 -0.0921 0.4626 0.037 Uiso 1 1 calc R
C25 C 1.3295(4) -0.2036(3) 0.5798(3) 0.0291(9) Uani 1 1 d .
H25A H 1.3211 -0.2769 0.5727 0.035 Uiso 1 1 calc R
C26 C 1.4263(4) -0.1041(3) 0.6599(3) 0.0243(8) Uani 1 1 d .
H26A H 1.4867 -0.1066 0.7092 0.029 Uiso 1 1 calc R
C27 C 1.3530(4) 0.0103(3) 0.5968(3) 0.0269(8) Uani 1 1 d .
H27A H 1.3652 0.0823 0.6040 0.032 Uiso 1 1 calc R
O1W O 0.3737(3) 0.6464(2) 0.9203(2) 0.0312(6) Uani 1 1 d D
H1WA H 0.329(4) 0.587(3) 0.960(2) 0.047 Uiso 1 1 d D
H1WB H 0.425(4) 0.652(3) 0.963(2) 0.047 Uiso 1 1 d D

loop_
_atom_site_aniso_label
_atom_site_aniso_U_11
_atom_site_aniso_U_22
_atom_site_aniso_U_33
_atom_site_aniso_U_23
_atom_site_aniso_U_13
_atom_site_aniso_U_12
Ni1 0.0195(2) 0.0170(2) 0.0252(3) -0.0078(2) -0.00565(19) -0.00505(19)
Cl1 0.0277(5) 0.0369(6) 0.0485(7) -0.0201(5) -0.0058(4) -0.0039(4)
Cl2 0.0381(6) 0.0430(6) 0.0634(8) -0.0263(6) 0.0089(5) -0.0128(5)
O1 0.0274(14) 0.0289(14) 0.0334(15) -0.0088(12) -0.0116(12) -0.0118(12)
O2 0.0366(16) 0.0238(15) 0.0400(17) -0.0010(13) -0.0114(13) -0.0133(12)
O3 0.0323(15) 0.0319(15) 0.0320(15) -0.0088(12) -0.0096(12) -0.0112(12)
O4 0.0318(15) 0.0210(14) 0.0380(16) -0.0032(12) -0.0118(12) -0.0128(12)
N1 0.042(2) 0.036(2) 0.036(2) -0.0129(17) -0.0046(16) -0.0171(17)
N2 0.051(2) 0.0263(19) 0.033(2) -0.0091(16) -0.0119(16) -0.0142(17)
C1 0.0184(19) 0.026(2) 0.023(2) -0.0116(17) 0.0027(16) -0.0087(16)
C2 0.029(2) 0.023(2) 0.018(2) -0.0047(16) -0.0076(16) -0.0111(16)
C3 0.027(2) 0.028(2) 0.022(2) -0.0039(17) -0.0088(16) -0.0106(17)
C4 0.044(3) 0.0178(19) 0.028(2) -0.0058(17) -0.0110(18) -0.0037(18)
C5 0.031(2) 0.036(2) 0.021(2) -0.0037(18) -0.0038(17) -0.0207(19)
C6 0.027(2) 0.040(2) 0.036(2) -0.017(2) 0.0018(18) -0.0148(19)
C7 0.030(2) 0.037(2) 0.025(2) -0.0065(18) -0.0048(17) -0.0178(18)
C8 0.028(2) 0.025(2) 0.024(2) -0.0118(18) -0.0019(17) -0.0092(17)
C9 0.030(2) 0.0194(19) 0.021(2) -0.0008(16) -0.0098(16) -0.0117(17)
C10 0.031(2) 0.025(2) 0.023(2) -0.0045(17) -0.0054(17) -0.0087(17)
C11 0.043(3) 0.020(2) 0.028(2) -0.0102(17) -0.0076(18) -0.0103(18)
C12 0.036(2) 0.025(2) 0.021(2) -0.0022(17) -0.0128(17) -0.0143(18)
C13 0.030(2) 0.030(2) 0.025(2) -0.0044(18) -0.0067(17) -0.0119(18)
C14 0.032(2) 0.0177(19) 0.027(2) -0.0051(17) -0.0085(17) -0.0060(17)
N11 0.0211(17) 0.0239(17) 0.0271(19) -0.0108(14) -0.0062(13) -0.0018(13)
N12 0.0167(15) 0.0212(16) 0.0289(18) -0.0105(14) -0.0026(13) -0.0039(12)
C15 0.034(2) 0.037(2) 0.031(2) -0.011(2) -0.0128(19) 0.0122(19)
C16 0.035(2) 0.046(3) 0.023(2) -0.015(2) -0.0109(18) 0.008(2)
C17 0.033(2) 0.034(2) 0.037(3) -0.014(2) -0.0169(19) 0.0137(19)
C18 0.042(2) 0.043(3) 0.025(2) -0.014(2) -0.0119(18) 0.010(2)
C19 0.024(2) 0.0204(19) 0.026(2) -0.0085(17) -0.0049(16) -0.0038(16)
C20 0.024(2) 0.026(2) 0.027(2) -0.0090(17) -0.0039(16) -0.0005(16)
C21 0.029(2) 0.025(2) 0.029(2) -0.0109(18) -0.0059(17) 0.0031(17)
C22 0.036(2) 0.029(2) 0.027(2) -0.0047(18) -0.0046(18) 0.0025(18)
C23 0.022(2) 0.024(2) 0.019(2) -0.0047(17) 0.0050(15) 0.0016(16)
C24 0.027(2) 0.029(2) 0.038(2) -0.0109(19) -0.0118(18) -0.0027(17)
C25 0.030(2) 0.023(2) 0.038(2) -0.0114(18) -0.0114(18) -0.0049(17)
C26 0.025(2) 0.024(2) 0.024(2) -0.0083(17) -0.0046(16) -0.0044(16)
C27 0.030(2) 0.021(2) 0.028(2) -0.0100(18) -0.0003(17) -0.0043(17)
O1W 0.0356(17) 0.0337(16) 0.0275(16) -0.0106(13) 0.0016(12) -0.0168(13)

loop_
_atom_type_symbol
_atom_type_description
_atom_type_scat_dispersion_real
_atom_type_scat_dispersion_imag
_atom_type_scat_source
C C 0.0033 0.0016 'International Tables Vol C Tables 4.2.6.8 and 6.1.1.4'
Cl Cl 0.1484 0.1585 'International Tables Vol C Tables 4.2.6.8 and 6.1.1.4'
N N 0.0061 0.0033 'International Tables Vol C Tables 4.2.6.8 and 6.1.1.4'
Ni Ni 0.3393 1.1124 'International Tables Vol C Tables 4.2.6.8 and 6.1.1.4'
O O 0.0106 0.0060 'International Tables Vol C Tables 4.2.6.8 and 6.1.1.4'
H H 0.0000 0.0000 'International Tables Vol C Tables 4.2.6.8 and 6.1.1.4'

loop_
_geom_angle_atom_site_label_1
_geom_angle_atom_site_label_2
_geom_angle_atom_site_label_3
_geom_angle
_geom_angle_site_symmetry_1
_geom_angle_site_symmetry_3
O1 Ni1 O4 175.82(10) . 1_445
O1 Ni1 N12 90.36(10) . 1_465
O4 Ni1 N12 90.37(10) 1_445 1_465
O1 Ni1 N11 91.20(11) . .
O4 Ni1 N11 92.75(11) 1_445 .
N12 Ni1 N11 99.25(11) 1_465 .
O1 Ni1 O1W 85.47(10) . .
O4 Ni1 O1W 90.35(10) 1_445 .
N12 Ni1 O1W 97.12(11) 1_465 .
N11 Ni1 O1W 163.31(10) . .
O1 Ni1 O3 119.31(9) . 1_445
O4 Ni1 O3 59.86(9) 1_445 1_445
N12 Ni1 O3 150.23(9) 1_465 1_445
N11 Ni1 O3 83.60(10) . 1_445
O1W Ni1 O3 83.80(10) . 1_445
O1 Ni1 C8 148.80(11) . 1_445
O4 Ni1 C8 30.35(10) 1_445 1_445
N12 Ni1 C8 120.70(11) 1_465 1_445
N11 Ni1 C8 86.82(11) . 1_445
O1W Ni1 C8 87.60(10) . 1_445
O3 Ni1 C8 29.54(9) 1_445 1_445
C1 O1 Ni1 134.8(2) . .
C8 O3 Ni1 82.7(2) . 1_665
C8 O4 Ni1 95.1(2) . 1_665
N2 N1 C5 114.7(3) . .
N1 N2 C12 111.6(3) . .
O2 C1 O1 128.2(3) . .
O2 C1 C2 118.3(3) . .
O1 C1 C2 113.5(3) . .
C3 C2 C7 118.6(3) . .
C3 C2 C1 123.3(3) . .
C7 C2 C1 118.1(3) . .
C4 C3 C2 121.6(3) . .
C4 C3 Cl1 117.8(3) . .
C2 C3 Cl1 120.5(3) . .
C3 C4 C5 118.2(4) . .
C6 C5 C4 121.6(3) . .
C6 C5 N1 114.4(3) . .
C4 C5 N1 124.0(4) . .
C5 C6 C7 120.2(4) . .
C6 C7 C2 119.8(4) . .
O3 C8 O4 122.2(3) . .
O3 C8 C9 122.3(3) . .
O4 C8 C9 115.5(3) . .
O3 C8 Ni1 67.76(18) . 1_665
O4 C8 Ni1 54.55(16) . 1_665
C9 C8 Ni1 169.7(3) . 1_665
C10 C9 C14 118.0(3) . .
C10 C9 C8 121.9(3) . .
C14 C9 C8 120.0(3) . .
C11 C10 C9 121.6(3) . .
C11 C10 Cl2 118.6(3) . .
C9 C10 Cl2 119.7(3) . .
C10 C11 C12 119.1(3) . .
C13 C12 C11 120.5(3) . .
C13 C12 N2 114.9(3) . .
C11 C12 N2 124.6(3) . .
C12 C13 C14 120.0(3) . .
C13 C14 C9 120.7(3) . .
C16 N11 C17 115.2(3) . .
C16 N11 Ni1 115.0(2) . .
C17 N11 Ni1 129.7(2) . .
C26 N12 C25 116.2(3) . .
C26 N12 Ni1 122.7(2) . 1_645
C25 N12 Ni1 120.4(2) . 1_645
C19 C15 C16 120.8(4) . .
N11 C16 C15 123.9(3) . .
N11 C17 C18 124.6(3) . .
C17 C18 C19 120.2(4) . .
C18 C19 C15 115.4(3) . .
C18 C19 C20 121.5(3) . .
C15 C19 C20 123.1(3) . .
C19 C20 C21 115.7(3) . .
C22 C21 C20 111.8(3) . .
C23 C22 C21 113.1(3) . .
C24 C23 C27 115.7(3) . .
C24 C23 C22 122.2(3) . .
C27 C23 C22 122.1(3) . .
C25 C24 C23 120.6(3) . .
N12 C25 C24 123.5(3) . .
N12 C26 C27 123.3(3) . .
C26 C27 C23 120.6(3) . .

loop_
_geom_bond_atom_site_label_1
_geom_bond_atom_site_label_2
_geom_bond_distance
_geom_bond_site_symmetry_2
Ni1 O1 1.997(2) .
Ni1 O4 2.049(2) 1_445
Ni1 N12 2.094(3) 1_465
Ni1 N11 2.106(3) .
Ni1 O1W 2.113(3) .
Ni1 O3 2.337(3) 1_445
Ni1 C8 2.505(3) 1_445
Cl1 C3 1.738(4) .
Cl2 C10 1.746(4) .
O1 C1 1.266(4) .
O2 C1 1.234(4) .
O3 C8 1.245(4) .
O3 Ni1 2.337(3) 1_665
O4 C8 1.271(4) .
O4 Ni1 2.049(2) 1_665
N1 N2 1.226(4) .
N1 C5 1.456(4) .
N2 C12 1.465(4) .
C1 C2 1.528(4) .
C2 C3 1.394(5) .
C2 C7 1.413(5) .
C3 C4 1.387(4) .
C4 C5 1.391(5) .
C5 C6 1.375(5) .
C6 C7 1.383(5) .
C8 C9 1.513(4) .
C8 Ni1 2.505(3) 1_665
C9 C10 1.393(5) .
C9 C14 1.393(5) .
C10 C11 1.381(4) .
C11 C12 1.386(5) .
C12 C13 1.374(5) .
C13 C14 1.388(4) .
N11 C16 1.331(4) .
N11 C17 1.334(4) .
N12 C26 1.342(4) .
N12 C25 1.344(4) .
N12 Ni1 2.094(3) 1_645
C15 C19 1.384(5) .
C15 C16 1.379(5) .
C17 C18 1.378(5) .
C18 C19 1.381(5) .
C19 C20 1.507(5) .
C20 C21 1.532(5) .
C21 C22 1.528(5) .
C22 C23 1.508(5) .
C23 C24 1.384(5) .
C23 C27 1.398(5) .
C24 C25 1.378(5) .
C26 C27 1.375(5) .
